data_7719357
loop_
_publ_author_name
'Pandey, Dilip K.'
'Gridneva, Tatiana'
'Khaskin, Eugene'
'Fayzullin, Robert R.'
'Vasylevskyi, Serhii'
'Khusnutdinova, Julia R.'

_publ_section_title
;
 Distinct reactivity of iron dihydride <i>vs.</i>
 iron(hydride)(borohydride) bearing the same bulky PNP ligand in
 hydrogenation of alkenes and alkynes.
;
_journal_issue 39
_journal_name_full 'Dalton transactions (Cambridge, England : 2003)'
_journal_page_first 14809
_journal_page_last 14820
_journal_paper_doi 10.1039/d5dt01350j
_journal_volume 54
_journal_year 2025
_chemical_formula_moiety 'C25 H43 Fe N O2 P2'
_chemical_formula_sum 'C25 H43 Fe N O2 P2'
_chemical_formula_weight 507.39
_space_group_crystal_system monoclinic
_space_group_IT_number 14
_space_group_name_Hall '-P 2yn'
_space_group_name_H-M_alt 'P 1 21/n 1'
_atom_sites_solution_hydrogens geom
_audit_creation_method SHELXL-2018/3
_audit_update_record
;
2025-05-05 deposited with the CCDC.	2025-09-01 downloaded from the CCDC.
;
_cell_angle_alpha 90
_cell_angle_beta 105.2475(9)
_cell_angle_gamma 90
_cell_formula_units_Z 4
_cell_length_a 11.27861(10)
_cell_length_b 15.19420(12)
_cell_length_c 16.13691(14)
_cell_measurement_reflns_used 28652
_cell_measurement_temperature 100(2)
_cell_measurement_theta_max 79.3080
_cell_measurement_theta_min 4.0530
_cell_volume 2668.03(4)
_computing_cell_refinement 'CrysAlisPro 1.171.44.97a (Rigaku OD, 2025)'
_computing_data_collection 'CrysAlisPro 1.171.44.97a (Rigaku OD, 2025)'
_computing_data_reduction 'CrysAlisPro 1.171.44.97a (Rigaku OD, 2025)'
_computing_molecular_graphics
;
WinGX (Farrugia, 2012); ORTEP-3 (Farrugia, 2012);
PLATON (Spek, 2009); Olex2 (Dolomanov et al., 2009)
;
_computing_publication_material
;
WinGX (Farrugia, 2012); ORTEP-3 (Farrugia, 2012);
PLATON (Spek, 2009); Olex2 (Dolomanov et al., 2009)
;
_computing_structure_refinement 'SHELXL-2018/3 (Sheldrick, 2015)'
_computing_structure_solution 'SHELXT-2018/2 (Sheldrick, 2015)'
_diffrn_ambient_temperature 100(2)
_diffrn_measured_fraction_theta_full 0.999
_diffrn_measured_fraction_theta_max 0.987
_diffrn_measurement_device_type 'Rigaku XtaLAB Pro: Kappa dual offset/far'
_diffrn_measurement_method '\w scans'
_diffrn_radiation_probe x-ray
_diffrn_radiation_type CuK\a
_diffrn_radiation_wavelength 1.54184
_diffrn_reflns_av_R_equivalents 0.0510
_diffrn_reflns_av_unetI/netI 0.0258
_diffrn_reflns_Laue_measured_fraction_full 0.999
_diffrn_reflns_Laue_measured_fraction_max 0.987
_diffrn_reflns_limit_h_max 14
_diffrn_reflns_limit_h_min -14
_diffrn_reflns_limit_k_max 18
_diffrn_reflns_limit_k_min -19
_diffrn_reflns_limit_l_max 20
_diffrn_reflns_limit_l_min -20
_diffrn_reflns_number 42979
_diffrn_reflns_point_group_measured_fraction_full 0.999
_diffrn_reflns_point_group_measured_fraction_max 0.987
_diffrn_reflns_theta_full 67.684
_diffrn_reflns_theta_max 79.591
_diffrn_reflns_theta_min 4.065
_diffrn_source 'microfocus sealed X-ray tube'
_exptl_absorpt_coefficient_mu 5.820
_exptl_absorpt_correction_T_max 1.000
_exptl_absorpt_correction_T_min 0.492
_exptl_absorpt_correction_type gaussian
_exptl_absorpt_process_details
;
CrysAlisPro 1.171.44.97a (Rigaku Oxford Diffraction, 2025).
Numerical absorption correction based on gaussian integration over
a multifaceted crystal model. Empirical absorption correction using
spherical harmonics, frame scaling and detector area scaling,
implemented in SCALE3 ABSPACK scaling algorithm.
;
_exptl_crystal_density_diffrn 1.263
_exptl_crystal_description prism
_exptl_crystal_F_000 1088
_exptl_crystal_size_max 0.191
_exptl_crystal_size_mid 0.123
_exptl_crystal_size_min 0.069
_refine_diff_density_max 0.463
_refine_diff_density_min -0.615
_refine_diff_density_rms 0.058
_refine_ls_extinction_method none
_refine_ls_goodness_of_fit_ref 1.034
_refine_ls_hydrogen_treatment constr
_refine_ls_matrix_type full
_refine_ls_number_parameters 292
_refine_ls_number_reflns 5732
_refine_ls_number_restraints 0
_refine_ls_restrained_S_all 1.034
_refine_ls_R_factor_all 0.0317
_refine_ls_R_factor_gt 0.0308
_refine_ls_shift/su_max 0.001
_refine_ls_shift/su_mean 0.000
_refine_ls_structure_factor_coef Fsqd
_refine_ls_weighting_details 'w=1/[\s^2^(Fo^2^)+(0.0510P)^2^+1.3648P] where P=(Fo^2^+2Fc^2^)/3'
_refine_ls_weighting_scheme calc
_refine_ls_wR_factor_gt 0.0854
_refine_ls_wR_factor_ref 0.0862
_reflns_Friedel_coverage 0.000
_reflns_number_gt 5542
_reflns_number_total 5732
_reflns_threshold_expression 'I > 2\s(I)'
_cod_data_source_file d5dt01350j5.cif
_cod_data_source_block rjk1702
_cod_depositor_comments 'Adding full bibliography for 7719355--7719358.cif.'
_cod_original_sg_symbol_H-M 'P 21/n'
_cod_database_code 7719357
_shelx_shelxl_version_number 2018/3
_shelx_space_group_comment
;
The symmetry employed for this shelxl refinement is uniquely defined
by the following loop, which should always be used as a source of
symmetry information in preference to the above space-group names.
They are only intended as comments.
;
_shelx_estimated_absorpt_t_min 0.403
_shelx_estimated_absorpt_t_max 0.690

loop_
_space_group_symop_operation_xyz
'x, y, z'
'-x+1/2, y+1/2, -z+1/2'
'-x, -y, -z'
'x-1/2, -y-1/2, z-1/2'

loop_
_atom_site_label
_atom_site_type_symbol
_atom_site_fract_x
_atom_site_fract_y
_atom_site_fract_z
_atom_site_U_iso_or_equiv
_atom_site_adp_type
_atom_site_occupancy
_atom_site_site_symmetry_order
_atom_site_calc_flag
_atom_site_refinement_flags_posn
_atom_site_refinement_flags_adp
_atom_site_refinement_flags_occupancy
_atom_site_disorder_assembly
_atom_site_disorder_group
Fe1 Fe 0.28568(2) 0.73370(2) 0.58321(2) 0.01230(8) Uani 1 1 d . . . . .
P1 P 0.47299(3) 0.76256(2) 0.57663(2) 0.01440(9) Uani 1 1 d . . . . .
P2 P 0.12359(3) 0.69018(2) 0.62231(2) 0.01408(9) Uani 1 1 d . . . . .
O1 O 0.21920(10) 0.91926(7) 0.55691(7) 0.0223(2) Uani 1 1 d . . . . .
O2 O 0.21882(11) 0.62149(9) 0.43119(7) 0.0281(3) Uani 1 1 d . . . . .
N1 N 0.37681(11) 0.68492(8) 0.70180(8) 0.0149(2) Uani 1 1 d . . . . .
C1 C 0.24648(13) 0.84471(10) 0.57119(9) 0.0165(3) Uani 1 1 d . . . . .
C2 C 0.24949(13) 0.66384(10) 0.49437(10) 0.0190(3) Uani 1 1 d . . . . .
C11 C 0.55405(14) 0.77694(10) 0.69423(10) 0.0167(3) Uani 1 1 d . . . . .
C12 C 0.49586(13) 0.70776(10) 0.73962(9) 0.0166(3) Uani 1 1 d . . . . .
C13 C 0.56119(15) 0.67134(11) 0.81690(10) 0.0221(3) Uani 1 1 d . . . . .
H13 H 0.643483 0.689242 0.842152 0.027 Uiso 1 1 calc R U . . .
C14 C 0.50658(16) 0.60888(11) 0.85731(10) 0.0258(3) Uani 1 1 d . . . . .
H14 H 0.551315 0.582094 0.909351 0.031 Uiso 1 1 calc R U . . .
C15 C 0.38537(16) 0.58635(11) 0.82020(10) 0.0238(3) Uani 1 1 d . . . . .
H15 H 0.345602 0.544057 0.846957 0.029 Uiso 1 1 calc R U . . .
C16 C 0.32182(14) 0.62587(10) 0.74348(9) 0.0181(3) Uani 1 1 d . . . . .
C17 C 0.18943(14) 0.59988(10) 0.70067(9) 0.0191(3) Uani 1 1 d . . . . .
C21 C 0.50023(14) 0.86514(10) 0.52092(9) 0.0183(3) Uani 1 1 d . . . . .
H21 H 0.477416 0.914772 0.554414 0.022 Uiso 1 1 calc R U . . .
C22 C 0.41219(15) 0.87164(11) 0.43039(10) 0.0225(3) Uani 1 1 d . . . . .
H22A H 0.435870 0.828316 0.392680 0.034 Uiso 1 1 calc R U . . .
H22B H 0.416623 0.930910 0.407449 0.034 Uiso 1 1 calc R U . . .
H22C H 0.327991 0.859819 0.433376 0.034 Uiso 1 1 calc R U . . .
C23 C 0.63271(15) 0.88366(12) 0.51769(11) 0.0258(3) Uani 1 1 d . . . . .
H23A H 0.684973 0.891352 0.576216 0.039 Uiso 1 1 calc R U . . .
H23B H 0.634654 0.937386 0.484475 0.039 Uiso 1 1 calc R U . . .
H23C H 0.663082 0.834050 0.490302 0.039 Uiso 1 1 calc R U . . .
C31 C 0.56653(14) 0.67583(10) 0.54246(10) 0.0204(3) Uani 1 1 d . . . . .
H31 H 0.654293 0.695288 0.560010 0.025 Uiso 1 1 calc R U . . .
C32 C 0.53122(17) 0.66148(12) 0.44486(11) 0.0271(3) Uani 1 1 d . . . . .
H32A H 0.443509 0.647372 0.425034 0.041 Uiso 1 1 calc R U . . .
H32B H 0.579462 0.612717 0.430902 0.041 Uiso 1 1 calc R U . . .
H32C H 0.548131 0.715200 0.416353 0.041 Uiso 1 1 calc R U . . .
C33 C 0.55795(15) 0.58850(11) 0.58788(11) 0.0238(3) Uani 1 1 d . . . . .
H33A H 0.587034 0.596794 0.650169 0.036 Uiso 1 1 calc R U . . .
H33B H 0.609014 0.544286 0.569527 0.036 Uiso 1 1 calc R U . . .
H33C H 0.472329 0.568533 0.573011 0.036 Uiso 1 1 calc R U . . .
C41 C 0.05273(15) 0.76602(10) 0.68620(11) 0.0222(3) Uani 1 1 d . . . . .
H41 H -0.000557 0.730525 0.714257 0.027 Uiso 1 1 calc R U . . .
C42 C -0.02673(16) 0.83780(12) 0.63158(13) 0.0311(4) Uani 1 1 d . . . . .
H42A H 0.020182 0.867066 0.596296 0.047 Uiso 1 1 calc R U . . .
H42B H -0.050376 0.881090 0.669332 0.047 Uiso 1 1 calc R U . . .
H42C H -0.100750 0.811082 0.594224 0.047 Uiso 1 1 calc R U . . .
C43 C 0.15437(17) 0.80875(12) 0.75675(12) 0.0293(4) Uani 1 1 d . . . . .
H43A H 0.199548 0.763065 0.795211 0.044 Uiso 1 1 calc R U . . .
H43B H 0.117697 0.849993 0.789611 0.044 Uiso 1 1 calc R U . . .
H43C H 0.210921 0.840544 0.730562 0.044 Uiso 1 1 calc R U . . .
C51 C -0.00609(13) 0.63870(10) 0.54101(10) 0.0188(3) Uani 1 1 d . . . . .
H51 H 0.029727 0.586657 0.518337 0.023 Uiso 1 1 calc R U . . .
C52 C -0.05446(15) 0.69992(11) 0.46359(11) 0.0262(3) Uani 1 1 d . . . . .
H52A H -0.105741 0.745953 0.478932 0.039 Uiso 1 1 calc R U . . .
H52B H -0.103502 0.665736 0.415094 0.039 Uiso 1 1 calc R U . . .
H52C H 0.015034 0.727069 0.447410 0.039 Uiso 1 1 calc R U . . .
C53 C -0.11198(15) 0.60264(12) 0.57422(11) 0.0255(3) Uani 1 1 d . . . . .
H53A H -0.083190 0.551859 0.611521 0.038 Uiso 1 1 calc R U . . .
H53B H -0.179572 0.584479 0.525485 0.038 Uiso 1 1 calc R U . . .
H53C H -0.140867 0.648540 0.606866 0.038 Uiso 1 1 calc R U . . .
C111 C 0.52229(14) 0.86813(10) 0.72511(10) 0.0201(3) Uani 1 1 d . . . . .
H11A H 0.560758 0.914259 0.698580 0.030 Uiso 1 1 calc R U . . .
H11B H 0.553035 0.871739 0.787743 0.030 Uiso 1 1 calc R U . . .
H11C H 0.432936 0.876209 0.708583 0.030 Uiso 1 1 calc R U . . .
C112 C 0.69503(15) 0.76820(11) 0.71776(12) 0.0244(3) Uani 1 1 d . . . . .
H11D H 0.717333 0.707154 0.709300 0.037 Uiso 1 1 calc R U . . .
H11E H 0.729187 0.784791 0.778018 0.037 Uiso 1 1 calc R U . . .
H11F H 0.728280 0.807109 0.680934 0.037 Uiso 1 1 calc R U . . .
C171 C 0.11819(16) 0.58152(12) 0.76860(11) 0.0283(4) Uani 1 1 d . . . . .
H17A H 0.125782 0.632254 0.807146 0.042 Uiso 1 1 calc R U . . .
H17B H 0.152319 0.529213 0.801937 0.042 Uiso 1 1 calc R U . . .
H17C H 0.031291 0.571462 0.739791 0.042 Uiso 1 1 calc R U . . .
C172 C 0.19432(16) 0.51424(10) 0.65017(11) 0.0246(3) Uani 1 1 d . . . . .
H17D H 0.110570 0.492962 0.624907 0.037 Uiso 1 1 calc R U . . .
H17E H 0.240881 0.469491 0.689172 0.037 Uiso 1 1 calc R U . . .
H17F H 0.234604 0.525919 0.604386 0.037 Uiso 1 1 calc R U . . .

loop_
_atom_site_aniso_label
_atom_site_aniso_U_11
_atom_site_aniso_U_22
_atom_site_aniso_U_33
_atom_site_aniso_U_23
_atom_site_aniso_U_13
_atom_site_aniso_U_12
Fe1 0.01225(12) 0.01550(13) 0.01018(12) -0.00003(7) 0.00475(9) -0.00021(7)
P1 0.01343(17) 0.01857(18) 0.01276(18) -0.00094(12) 0.00621(14) -0.00003(12)
P2 0.01437(17) 0.01525(17) 0.01416(17) -0.00111(12) 0.00650(13) -0.00140(12)
O1 0.0231(5) 0.0184(5) 0.0265(6) 0.0026(4) 0.0084(5) 0.0018(4)
O2 0.0305(6) 0.0367(7) 0.0171(5) -0.0108(5) 0.0061(5) -0.0052(5)
N1 0.0170(6) 0.0172(6) 0.0109(5) -0.0003(4) 0.0045(5) 0.0011(4)
C1 0.0133(6) 0.0226(7) 0.0147(6) 0.0002(5) 0.0059(5) -0.0014(5)
C2 0.0169(7) 0.0232(7) 0.0184(7) 0.0016(6) 0.0070(6) -0.0006(5)
C11 0.0145(7) 0.0217(7) 0.0144(7) -0.0021(5) 0.0045(5) -0.0001(5)
C12 0.0168(7) 0.0194(7) 0.0144(7) -0.0016(6) 0.0052(5) 0.0027(5)
C13 0.0207(7) 0.0283(8) 0.0151(7) -0.0009(6) 0.0009(6) 0.0025(6)
C14 0.0316(9) 0.0279(8) 0.0153(7) 0.0037(6) 0.0014(6) 0.0034(7)
C15 0.0312(8) 0.0231(7) 0.0165(7) 0.0043(6) 0.0054(6) -0.0012(6)
C16 0.0237(7) 0.0181(7) 0.0130(6) 0.0006(5) 0.0059(6) -0.0003(6)
C17 0.0234(7) 0.0193(7) 0.0156(7) 0.0013(5) 0.0067(6) -0.0041(6)
C21 0.0183(7) 0.0217(7) 0.0162(7) 0.0015(5) 0.0066(6) -0.0022(5)
C22 0.0241(8) 0.0287(8) 0.0156(7) 0.0045(6) 0.0066(6) -0.0040(6)
C23 0.0211(7) 0.0291(8) 0.0299(8) 0.0045(7) 0.0114(7) -0.0040(6)
C31 0.0186(7) 0.0240(7) 0.0212(7) -0.0037(6) 0.0098(6) 0.0017(6)
C32 0.0344(9) 0.0294(8) 0.0226(8) -0.0051(7) 0.0165(7) 0.0026(7)
C33 0.0252(8) 0.0224(7) 0.0266(8) -0.0025(6) 0.0118(6) 0.0053(6)
C41 0.0226(8) 0.0218(8) 0.0277(9) -0.0068(6) 0.0161(7) -0.0045(6)
C42 0.0259(8) 0.0230(8) 0.0503(11) -0.0046(7) 0.0206(8) 0.0014(6)
C43 0.0328(9) 0.0330(9) 0.0291(9) -0.0165(7) 0.0206(8) -0.0130(7)
C51 0.0160(7) 0.0193(7) 0.0207(7) -0.0025(6) 0.0042(6) -0.0016(5)
C52 0.0219(8) 0.0270(8) 0.0256(8) 0.0023(7) -0.0011(7) -0.0002(6)
C53 0.0185(7) 0.0289(8) 0.0304(8) -0.0050(7) 0.0083(6) -0.0059(6)
C111 0.0216(7) 0.0211(7) 0.0172(7) -0.0043(6) 0.0045(6) -0.0011(6)
C112 0.0152(7) 0.0338(9) 0.0239(8) -0.0018(6) 0.0043(6) -0.0003(6)
C171 0.0309(9) 0.0342(9) 0.0220(8) 0.0062(7) 0.0109(7) -0.0097(7)
C172 0.0294(8) 0.0161(7) 0.0260(8) 0.0011(6) 0.0032(7) 0.0009(6)

loop_
_atom_type_symbol
_atom_type_description
_atom_type_scat_dispersion_real
_atom_type_scat_dispersion_imag
_atom_type_scat_source
C C 0.0181 0.0091 'International Tables Vol C Tables 4.2.6.8 and 6.1.1.4'
H H 0.0000 0.0000 'International Tables Vol C Tables 4.2.6.8 and 6.1.1.4'
Fe Fe -1.1336 3.1974 'International Tables Vol C Tables 4.2.6.8 and 6.1.1.4'
N N 0.0311 0.0180 'International Tables Vol C Tables 4.2.6.8 and 6.1.1.4'
O O 0.0492 0.0322 'International Tables Vol C Tables 4.2.6.8 and 6.1.1.4'
P P 0.2955 0.4335 'International Tables Vol C Tables 4.2.6.8 and 6.1.1.4'

loop_
_geom_angle_atom_site_label_1
_geom_angle_atom_site_label_2
_geom_angle_atom_site_label_3
_geom_angle
_geom_angle_site_symmetry_1
_geom_angle_site_symmetry_3
_geom_angle_publ_flag
C1 Fe1 C2 120.02(7) . . ?
C1 Fe1 N1 120.17(6) . . ?
C2 Fe1 N1 119.81(6) . . ?
C1 Fe1 P2 96.78(5) . . ?
C2 Fe1 P2 91.17(5) . . ?
N1 Fe1 P2 82.75(4) . . ?
C1 Fe1 P1 91.18(5) . . ?
C2 Fe1 P1 95.88(5) . . ?
N1 Fe1 P1 82.23(4) . . ?
P2 Fe1 P1 164.971(18) . . ?
C31 P1 C21 105.73(7) . . ?
C31 P1 C11 102.55(7) . . ?
C21 P1 C11 106.85(7) . . ?
C31 P1 Fe1 120.18(5) . . ?
C21 P1 Fe1 118.34(5) . . ?
C11 P1 Fe1 101.12(5) . . ?
C51 P2 C41 106.17(7) . . ?
C51 P2 C17 105.39(7) . . ?
C41 P2 C17 103.32(7) . . ?
C51 P2 Fe1 119.03(5) . . ?
C41 P2 Fe1 119.07(5) . . ?
C17 P2 Fe1 101.67(5) . . ?
C16 N1 C12 117.90(13) . . ?
C16 N1 Fe1 120.98(10) . . ?
C12 N1 Fe1 121.06(10) . . ?
O1 C1 Fe1 175.25(13) . . ?
O2 C2 Fe1 174.88(14) . . ?
C12 C11 C112 111.66(13) . . ?
C12 C11 C111 107.31(12) . . ?
C112 C11 C111 108.03(12) . . ?
C12 C11 P1 104.30(10) . . ?
C112 C11 P1 115.66(11) . . ?
C111 C11 P1 109.59(10) . . ?
N1 C12 C13 121.88(14) . . ?
N1 C12 C11 117.22(13) . . ?
C13 C12 C11 120.89(14) . . ?
C14 C13 C12 120.03(15) . . ?
C14 C13 H13 120.0 . . ?
C12 C13 H13 120.0 . . ?
C15 C14 C13 118.49(15) . . ?
C15 C14 H14 120.8 . . ?
C13 C14 H14 120.8 . . ?
C14 C15 C16 119.81(15) . . ?
C14 C15 H15 120.1 . . ?
C16 C15 H15 120.1 . . ?
N1 C16 C15 121.82(14) . . ?
N1 C16 C17 117.74(13) . . ?
C15 C16 C17 120.35(14) . . ?
C16 C17 C172 106.92(13) . . ?
C16 C17 C171 110.83(13) . . ?
C172 C17 C171 108.64(13) . . ?
C16 C17 P2 106.40(10) . . ?
C172 C17 P2 108.81(10) . . ?
C171 C17 P2 114.93(12) . . ?
C23 C21 C22 110.30(12) . . ?
C23 C21 P1 117.06(11) . . ?
C22 C21 P1 111.37(10) . . ?
C23 C21 H21 105.7 . . ?
C22 C21 H21 105.7 . . ?
P1 C21 H21 105.7 . . ?
C21 C22 H22A 109.5 . . ?
C21 C22 H22B 109.5 . . ?
H22A C22 H22B 109.5 . . ?
C21 C22 H22C 109.5 . . ?
H22A C22 H22C 109.5 . . ?
H22B C22 H22C 109.5 . . ?
C21 C23 H23A 109.5 . . ?
C21 C23 H23B 109.5 . . ?
H23A C23 H23B 109.5 . . ?
C21 C23 H23C 109.5 . . ?
H23A C23 H23C 109.5 . . ?
H23B C23 H23C 109.5 . . ?
C33 C31 C32 109.63(13) . . ?
C33 C31 P1 111.09(10) . . ?
C32 C31 P1 112.98(11) . . ?
C33 C31 H31 107.6 . . ?
C32 C31 H31 107.6 . . ?
P1 C31 H31 107.6 . . ?
C31 C32 H32A 109.5 . . ?
C31 C32 H32B 109.5 . . ?
H32A C32 H32B 109.5 . . ?
C31 C32 H32C 109.5 . . ?
H32A C32 H32C 109.5 . . ?
H32B C32 H32C 109.5 . . ?
C31 C33 H33A 109.5 . . ?
C31 C33 H33B 109.5 . . ?
H33A C33 H33B 109.5 . . ?
C31 C33 H33C 109.5 . . ?
H33A C33 H33C 109.5 . . ?
H33B C33 H33C 109.5 . . ?
C43 C41 C42 109.61(14) . . ?
C43 C41 P2 109.13(11) . . ?
C42 C41 P2 113.14(12) . . ?
C43 C41 H41 108.3 . . ?
C42 C41 H41 108.3 . . ?
P2 C41 H41 108.3 . . ?
C41 C42 H42A 109.5 . . ?
C41 C42 H42B 109.5 . . ?
H42A C42 H42B 109.5 . . ?
C41 C42 H42C 109.5 . . ?
H42A C42 H42C 109.5 . . ?
H42B C42 H42C 109.5 . . ?
C41 C43 H43A 109.5 . . ?
C41 C43 H43B 109.5 . . ?
H43A C43 H43B 109.5 . . ?
C41 C43 H43C 109.5 . . ?
H43A C43 H43C 109.5 . . ?
H43B C43 H43C 109.5 . . ?
C53 C51 C52 110.95(13) . . ?
C53 C51 P2 116.36(11) . . ?
C52 C51 P2 111.32(11) . . ?
C53 C51 H51 105.8 . . ?
C52 C51 H51 105.8 . . ?
P2 C51 H51 105.8 . . ?
C51 C52 H52A 109.5 . . ?
C51 C52 H52B 109.5 . . ?
H52A C52 H52B 109.5 . . ?
C51 C52 H52C 109.5 . . ?
H52A C52 H52C 109.5 . . ?
H52B C52 H52C 109.5 . . ?
C51 C53 H53A 109.5 . . ?
C51 C53 H53B 109.5 . . ?
H53A C53 H53B 109.5 . . ?
C51 C53 H53C 109.5 . . ?
H53A C53 H53C 109.5 . . ?
H53B C53 H53C 109.5 . . ?
C11 C111 H11A 109.5 . . ?
C11 C111 H11B 109.5 . . ?
H11A C111 H11B 109.5 . . ?
C11 C111 H11C 109.5 . . ?
H11A C111 H11C 109.5 . . ?
H11B C111 H11C 109.5 . . ?
C11 C112 H11D 109.5 . . ?
C11 C112 H11E 109.5 . . ?
H11D C112 H11E 109.5 . . ?
C11 C112 H11F 109.5 . . ?
H11D C112 H11F 109.5 . . ?
H11E C112 H11F 109.5 . . ?
C17 C171 H17A 109.5 . . ?
C17 C171 H17B 109.5 . . ?
H17A C171 H17B 109.5 . . ?
C17 C171 H17C 109.5 . . ?
H17A C171 H17C 109.5 . . ?
H17B C171 H17C 109.5 . . ?
C17 C172 H17D 109.5 . . ?
C17 C172 H17E 109.5 . . ?
H17D C172 H17E 109.5 . . ?
C17 C172 H17F 109.5 . . ?
H17D C172 H17F 109.5 . . ?
H17E C172 H17F 109.5 . . ?

loop_
_geom_bond_atom_site_label_1
_geom_bond_atom_site_label_2
_geom_bond_distance
_geom_bond_site_symmetry_2
_geom_bond_publ_flag
Fe1 C1 1.7417(15) . ?
Fe1 C2 1.7438(16) . ?
Fe1 N1 2.0575(12) . ?
Fe1 P2 2.1873(4) . ?
Fe1 P1 2.1873(4) . ?
P1 C31 1.8600(15) . ?
P1 C21 1.8647(15) . ?
P1 C11 1.8900(16) . ?
P2 C51 1.8608(15) . ?
P2 C41 1.8610(16) . ?
P2 C17 1.8812(16) . ?
O1 C1 1.1805(19) . ?
O2 C2 1.178(2) . ?
N1 C16 1.3643(19) . ?
N1 C12 1.3656(19) . ?
C11 C12 1.525(2) . ?
C11 C112 1.540(2) . ?
C11 C111 1.546(2) . ?
C12 C13 1.386(2) . ?
C13 C14 1.384(2) . ?
C13 H13 0.9500 . ?
C14 C15 1.383(2) . ?
C14 H14 0.9500 . ?
C15 C16 1.393(2) . ?
C15 H15 0.9500 . ?
C16 C17 1.523(2) . ?
C17 C172 1.544(2) . ?
C17 C171 1.545(2) . ?
C21 C23 1.535(2) . ?
C21 C22 1.538(2) . ?
C21 H21 1.0000 . ?
C22 H22A 0.9800 . ?
C22 H22B 0.9800 . ?
C22 H22C 0.9800 . ?
C23 H23A 0.9800 . ?
C23 H23B 0.9800 . ?
C23 H23C 0.9800 . ?
C31 C33 1.531(2) . ?
C31 C32 1.535(2) . ?
C31 H31 1.0000 . ?
C32 H32A 0.9800 . ?
C32 H32B 0.9800 . ?
C32 H32C 0.9800 . ?
C33 H33A 0.9800 . ?
C33 H33B 0.9800 . ?
C33 H33C 0.9800 . ?
C41 C43 1.531(2) . ?
C41 C42 1.534(3) . ?
C41 H41 1.0000 . ?
C42 H42A 0.9800 . ?
C42 H42B 0.9800 . ?
C42 H42C 0.9800 . ?
C43 H43A 0.9800 . ?
C43 H43B 0.9800 . ?
C43 H43C 0.9800 . ?
C51 C53 1.533(2) . ?
C51 C52 1.538(2) . ?
C51 H51 1.0000 . ?
C52 H52A 0.9800 . ?
C52 H52B 0.9800 . ?
C52 H52C 0.9800 . ?
C53 H53A 0.9800 . ?
C53 H53B 0.9800 . ?
C53 H53C 0.9800 . ?
C111 H11A 0.9800 . ?
C111 H11B 0.9800 . ?
C111 H11C 0.9800 . ?
C112 H11D 0.9800 . ?
C112 H11E 0.9800 . ?
C112 H11F 0.9800 . ?
C171 H17A 0.9800 . ?
C171 H17B 0.9800 . ?
C171 H17C 0.9800 . ?
C172 H17D 0.9800 . ?
C172 H17E 0.9800 . ?
C172 H17F 0.9800 . ?

loop_
_geom_torsion_atom_site_label_1
_geom_torsion_atom_site_label_2
_geom_torsion_atom_site_label_3
_geom_torsion_atom_site_label_4
_geom_torsion
_geom_torsion_site_symmetry_1
_geom_torsion_site_symmetry_2
_geom_torsion_site_symmetry_3
_geom_torsion_site_symmetry_4
_geom_torsion_publ_flag
C31 P1 C11 C12 -86.95(10) . . . . ?
C21 P1 C11 C12 162.09(9) . . . . ?
Fe1 P1 C11 C12 37.69(10) . . . . ?
C31 P1 C11 C112 36.06(13) . . . . ?
C21 P1 C11 C112 -74.89(13) . . . . ?
Fe1 P1 C11 C112 160.71(11) . . . . ?
C31 P1 C11 C111 158.43(10) . . . . ?
C21 P1 C11 C111 47.48(12) . . . . ?
Fe1 P1 C11 C111 -76.92(10) . . . . ?
C16 N1 C12 C13 1.4(2) . . . . ?
Fe1 N1 C12 C13 -175.87(11) . . . . ?
C16 N1 C12 C11 -177.29(13) . . . . ?
Fe1 N1 C12 C11 5.41(17) . . . . ?
C112 C11 C12 N1 -155.06(13) . . . . ?
C111 C11 C12 N1 86.74(15) . . . . ?
P1 C11 C12 N1 -29.48(15) . . . . ?
C112 C11 C12 C13 26.2(2) . . . . ?
C111 C11 C12 C13 -92.00(16) . . . . ?
P1 C11 C12 C13 151.79(12) . . . . ?
N1 C12 C13 C14 1.0(2) . . . . ?
C11 C12 C13 C14 179.73(14) . . . . ?
C12 C13 C14 C15 -2.0(2) . . . . ?
C13 C14 C15 C16 0.6(2) . . . . ?
C12 N1 C16 C15 -2.9(2) . . . . ?
Fe1 N1 C16 C15 174.36(12) . . . . ?
C12 N1 C16 C17 -179.42(13) . . . . ?
Fe1 N1 C16 C17 -2.11(18) . . . . ?
C14 C15 C16 N1 2.0(2) . . . . ?
C14 C15 C16 C17 178.35(15) . . . . ?
N1 C16 C17 C172 95.06(15) . . . . ?
C15 C16 C17 C172 -81.46(17) . . . . ?
N1 C16 C17 C171 -146.69(14) . . . . ?
C15 C16 C17 C171 36.8(2) . . . . ?
N1 C16 C17 P2 -21.10(16) . . . . ?
C15 C16 C17 P2 162.38(12) . . . . ?
C51 P2 C17 C16 156.58(10) . . . . ?
C41 P2 C17 C16 -92.20(11) . . . . ?
Fe1 P2 C17 C16 31.77(10) . . . . ?
C51 P2 C17 C172 41.70(12) . . . . ?
C41 P2 C17 C172 152.92(11) . . . . ?
Fe1 P2 C17 C172 -83.11(10) . . . . ?
C51 P2 C17 C171 -80.35(13) . . . . ?
C41 P2 C17 C171 30.87(13) . . . . ?
Fe1 P2 C17 C171 154.84(11) . . . . ?
C31 P1 C21 C23 -42.03(14) . . . . ?
C11 P1 C21 C23 66.70(13) . . . . ?
Fe1 P1 C21 C23 179.80(10) . . . . ?
C31 P1 C21 C22 86.15(12) . . . . ?
C11 P1 C21 C22 -165.12(10) . . . . ?
Fe1 P1 C21 C22 -52.02(12) . . . . ?
C21 P1 C31 C33 176.86(11) . . . . ?
C11 P1 C31 C33 65.07(12) . . . . ?
Fe1 P1 C31 C33 -45.90(13) . . . . ?
C21 P1 C31 C32 -59.44(13) . . . . ?
C11 P1 C31 C32 -171.23(12) . . . . ?
Fe1 P1 C31 C32 77.79(12) . . . . ?
C51 P2 C41 C43 178.14(11) . . . . ?
C17 P2 C41 C43 67.49(13) . . . . ?
Fe1 P2 C41 C43 -44.18(14) . . . . ?
C51 P2 C41 C42 -59.55(13) . . . . ?
C17 P2 C41 C42 -170.19(11) . . . . ?
Fe1 P2 C41 C42 78.13(12) . . . . ?
C41 P2 C51 C53 -47.31(14) . . . . ?
C17 P2 C51 C53 61.87(13) . . . . ?
Fe1 P2 C51 C53 175.00(10) . . . . ?
C41 P2 C51 C52 81.13(12) . . . . ?
C17 P2 C51 C52 -169.69(11) . . . . ?
Fe1 P2 C51 C52 -56.57(12) . . . . ?
